data_7201670
loop_
_publ_author_name
'Gonnade, Rajesh G.'
'Bhadbhade, Mohan M.'
'Shashidhar, Mysore S.'

_publ_section_title
;
 Crystal-to-crystal transformation amongst dimorphs of racemic
 2,6-di-O-(p-halo benzoyl)-myo-inositol 1,3,5-orthoformates that
 achieves halogen bonding contacts
;
_journal_issue 3
_journal_name_full CrystEngComm
_journal_page_first 288
_journal_paper_doi 10.1039/b712528c
_journal_volume 10
_journal_year 2008
_chemical_formula_moiety 'C21 H16 Br2 O8'
_chemical_formula_sum 'C21 H16 Br2 O8'
_chemical_formula_weight 556.16
_chemical_name_common '2,6-di-O-p-bromobenzoyl-myo-inositol 1,3,5-orthoformate'
_chemical_name_systematic
;
2,6-di-O-p-bromobenzoyl-myo-inositol 1,3,5-orthoformate
;
_space_group_IT_number 2
_symmetry_cell_setting triclinic
_symmetry_space_group_name_Hall '-P 1'
_symmetry_space_group_name_H-M 'P -1'
_atom_sites_solution_hydrogens geom
_atom_sites_solution_primary direct
_atom_sites_solution_secondary difmap
_audit_creation_method SHELXL-97
_cell_angle_alpha 80.744(9)
_cell_angle_beta 88.609(9)
_cell_angle_gamma 83.038(10)
_cell_formula_units_Z 2
_cell_length_a 6.825(3)
_cell_length_b 8.330(4)
_cell_length_c 18.181(9)
_cell_measurement_reflns_used 876
_cell_measurement_temperature 297(2)
_cell_measurement_theta_max 18.4
_cell_measurement_theta_min 2.48
_cell_volume 1012.6(8)
_computing_cell_refinement 'BRUKER SAINT'
_computing_data_collection 'BRUKER SMART'
_computing_data_reduction 'BRUKER SAINT'
_computing_molecular_graphics 'ORTEP-3 (Farrugia, 1997) and Mercury (Macrae et al., 2006)'
_computing_publication_material 'SHELXTL (Bruker, 2003), Platon (Spek, 2002)'
_computing_structure_refinement 'SHELXL-97 (Sheldrick, 1997)'
_computing_structure_solution 'SHELXS-97 (Sheldrick, 1990)'
_diffrn_ambient_temperature 297(2)
_diffrn_measured_fraction_theta_full 0.994
_diffrn_measured_fraction_theta_max 0.994
_diffrn_measurement_device 'Bruker Smart APEX'
_diffrn_measurement_device_type 'CCD Area Detector'
_diffrn_measurement_method 'Phi and Omega Scan'
_diffrn_radiation_monochromator graphite
_diffrn_radiation_source 'fine-focus sealed tube'
_diffrn_radiation_type MoK\a
_diffrn_radiation_wavelength 0.71073
_diffrn_reflns_av_R_equivalents 0.0886
_diffrn_reflns_av_sigmaI/netI 0.1096
_diffrn_reflns_limit_h_max 8
_diffrn_reflns_limit_h_min -8
_diffrn_reflns_limit_k_max 9
_diffrn_reflns_limit_k_min -9
_diffrn_reflns_limit_l_max 21
_diffrn_reflns_limit_l_min -21
_diffrn_reflns_number 9754
_diffrn_reflns_theta_full 25.00
_diffrn_reflns_theta_max 25.00
_diffrn_reflns_theta_min 2.27
_exptl_absorpt_coefficient_mu 4.052
_exptl_absorpt_correction_T_max 0.9090
_exptl_absorpt_correction_T_min 0.2390
_exptl_absorpt_correction_type multi-scan
_exptl_absorpt_process_details '(SADABS; Bruker, 2003)'
_exptl_crystal_colour colourless
_exptl_crystal_density_diffrn 1.824
_exptl_crystal_density_method 'not measured'
_exptl_crystal_description needle
_exptl_crystal_F_000 552
_exptl_crystal_size_max 0.50
_exptl_crystal_size_mid 0.06
_exptl_crystal_size_min 0.02
_refine_diff_density_max 0.887
_refine_diff_density_min -0.742
_refine_diff_density_rms 0.108
_refine_ls_extinction_method none
_refine_ls_goodness_of_fit_ref 0.963
_refine_ls_hydrogen_treatment mixed
_refine_ls_matrix_type full
_refine_ls_number_parameters 341
_refine_ls_number_reflns 3529
_refine_ls_number_restraints 0
_refine_ls_restrained_S_all 0.963
_refine_ls_R_factor_all 0.1264
_refine_ls_R_factor_gt 0.0663
_refine_ls_shift/su_max 0.001
_refine_ls_shift/su_mean 0.000
_refine_ls_structure_factor_coef Fsqd
_refine_ls_weighting_details 'calc w=1/[\s^2^(Fo^2^)+(0.0879P)^2^+0.0000P] where P=(Fo^2^+2Fc^2^)/3'
_refine_ls_weighting_scheme calc
_refine_ls_wR_factor_gt 0.1491
_refine_ls_wR_factor_ref 0.1761
_reflns_number_gt 1982
_reflns_number_total 3529
_reflns_threshold_expression >2sigma(I)
_cod_data_source_file b712528c.txt
_cod_data_source_block FormI_1
_cod_depositor_comments
;
The following automatic conversions were performed:
'_symmetry_cell_setting' value 'Triclinic' changed to 'triclinic'
according to '/home/saulius/struct/CIF-dictionaries/cif_core.dic'
dictionary named 'cif_core.dic' version 2.4.1 from 2010-06-29.

Automatic conversion script
Id: cif_fix_enum 1527 2010-12-29 10:47:43Z saulius 
;
_cod_original_cell_volume 1012.5(9)
_cod_original_sg_symbol_H-M P-1
_cod_database_code 7201670

loop_
_symmetry_equiv_pos_as_xyz
'x, y, z'
'-x, -y, -z'

loop_
_atom_site_label
_atom_site_type_symbol
_atom_site_fract_x
_atom_site_fract_y
_atom_site_fract_z
_atom_site_U_iso_or_equiv
_atom_site_adp_type
_atom_site_occupancy
_atom_site_symmetry_multiplicity
_atom_site_calc_flag
_atom_site_refinement_flags
_atom_site_disorder_assembly
_atom_site_disorder_group
Br1 Br -0.21432(13) 0.66961(13) 0.50671(5) 0.0754(4) Uani 1 1 d . . .
Br2 Br 1.55396(14) 1.38426(12) 0.65648(6) 0.0751(4) Uani 1 1 d . . .
O1 O 0.3724(6) 0.8484(6) 0.9023(3) 0.0465(13) Uani 1 1 d . . .
O2 O 0.4643(7) 0.7710(6) 0.7547(3) 0.0499(13) Uani 1 1 d . . .
O3 O 0.5569(7) 0.5964(6) 0.9036(3) 0.0484(13) Uani 1 1 d . . .
O4 O 1.0107(7) 0.7682(8) 0.8486(3) 0.0655(16) Uani 1 1 d . . .
H4A H 1.1079 0.7789 0.8722 0.098 Uiso 1 1 calc R . .
O5 O 0.6185(7) 0.7599(6) 0.9901(2) 0.0496(13) Uani 1 1 d . . .
O6 O 0.7821(7) 1.0784(6) 0.8455(3) 0.0512(14) Uani 1 1 d . . .
O7 O 0.5725(8) 0.9389(8) 0.6576(3) 0.0654(16) Uani 1 1 d . . .
O8 O 0.8726(8) 1.2161(7) 0.9331(3) 0.0617(15) Uani 1 1 d . . .
C1 C 0.5053(11) 0.9310(11) 0.8508(4) 0.047(2) Uani 1 1 d . . .
C2 C 0.6102(11) 0.8156(9) 0.8030(4) 0.0450(19) Uani 1 1 d . . .
C3 C 0.6999(10) 0.6645(9) 0.8526(4) 0.0415(18) Uani 1 1 d . . .
C4 C 0.8626(12) 0.7141(12) 0.8983(5) 0.053(2) Uani 1 1 d . . .
C5 C 0.7636(11) 0.8400(10) 0.9439(4) 0.047(2) Uani 1 1 d . . .
C6 C 0.6542(10) 0.9924(10) 0.8978(4) 0.0432(19) Uani 1 1 d . . .
C7 C 0.4750(11) 0.7110(10) 0.9471(4) 0.0453(19) Uani 1 1 d . . .
C8 C 0.4579(11) 0.8479(9) 0.6835(4) 0.0428(18) Uani 1 1 d . . .
C9 C 0.2930(10) 0.8060(9) 0.6418(4) 0.0424(18) Uani 1 1 d . . .
C10 C 0.2883(12) 0.8478(11) 0.5645(5) 0.056(2) Uani 1 1 d . . .
C11 C 0.1384(13) 0.8056(12) 0.5244(5) 0.061(2) Uani 1 1 d . . .
C12 C -0.0079(11) 0.7278(10) 0.5615(4) 0.051(2) Uani 1 1 d . . .
C13 C -0.0093(12) 0.6858(10) 0.6379(4) 0.051(2) Uani 1 1 d . . .
C14 C 0.1415(11) 0.7262(10) 0.6782(4) 0.048(2) Uani 1 1 d . . .
C15 C 0.8941(11) 1.1779(9) 0.8719(4) 0.0443(18) Uani 1 1 d . . .
C16 C 1.0462(10) 1.2325(9) 0.8175(4) 0.0427(18) Uani 1 1 d . . .
C17 C 1.1805(11) 1.3295(9) 0.8390(5) 0.0478(19) Uani 1 1 d . . .
C18 C 1.3324(12) 1.3739(10) 0.7902(5) 0.056(2) Uani 1 1 d . . .
C19 C 1.3481(11) 1.3234(9) 0.7218(5) 0.052(2) Uani 1 1 d . . .
C20 C 1.2122(12) 1.2293(10) 0.7004(5) 0.053(2) Uani 1 1 d . . .
C21 C 1.0638(11) 1.1843(10) 0.7479(4) 0.049(2) Uani 1 1 d . . .
H1 H 0.443(8) 1.014(7) 0.823(3) 0.018(16) Uiso 1 1 d . . .
H2 H 0.712(8) 0.871(6) 0.770(3) 0.015(13) Uiso 1 1 d . . .
H3 H 0.766(8) 0.575(7) 0.820(3) 0.026(16) Uiso 1 1 d . . .
H4 H 0.914(10) 0.633(8) 0.930(4) 0.04(2) Uiso 1 1 d . . .
H5 H 0.846(11) 0.863(9) 0.974(4) 0.05(2) Uiso 1 1 d . . .
H6 H 0.582(8) 1.067(7) 0.931(3) 0.025(16) Uiso 1 1 d . . .
H7 H 0.383(9) 0.646(7) 0.983(3) 0.026(15) Uiso 1 1 d . . .
H10 H 0.380(12) 0.908(10) 0.541(5) 0.07(3) Uiso 1 1 d . . .
H11 H 0.134(8) 0.833(7) 0.476(3) 0.019(15) Uiso 1 1 d . . .
H13 H -0.116(11) 0.624(9) 0.658(4) 0.06(2) Uiso 1 1 d . . .
H14 H 0.128(9) 0.700(8) 0.731(4) 0.043(19) Uiso 1 1 d . . .
H17 H 1.163(9) 1.380(7) 0.884(4) 0.034(18) Uiso 1 1 d . . .
H18 H 1.432(10) 1.425(8) 0.805(3) 0.038(18) Uiso 1 1 d . . .
H20 H 1.216(12) 1.201(9) 0.655(5) 0.06(3) Uiso 1 1 d . . .
H21 H 0.967(8) 1.130(6) 0.730(3) 0.018(14) Uiso 1 1 d . . .

loop_
_atom_site_aniso_label
_atom_site_aniso_U_11
_atom_site_aniso_U_22
_atom_site_aniso_U_33
_atom_site_aniso_U_23
_atom_site_aniso_U_13
_atom_site_aniso_U_12
Br1 0.0597(6) 0.1148(9) 0.0588(6) -0.0181(5) -0.0271(5) -0.0283(5)
Br2 0.0610(6) 0.0829(7) 0.0842(7) -0.0077(5) 0.0196(5) -0.0313(5)
O1 0.028(3) 0.061(3) 0.051(3) -0.009(3) -0.004(2) -0.011(2)
O2 0.046(3) 0.066(3) 0.043(3) -0.006(3) -0.014(2) -0.028(3)
O3 0.043(3) 0.053(3) 0.051(3) -0.008(3) -0.012(3) -0.017(3)
O4 0.031(3) 0.116(5) 0.053(3) -0.015(3) -0.007(3) -0.019(3)
O5 0.045(3) 0.072(4) 0.036(3) -0.008(2) -0.006(2) -0.023(3)
O6 0.051(3) 0.070(4) 0.042(3) -0.014(3) -0.002(2) -0.038(3)
O7 0.054(3) 0.090(4) 0.054(3) 0.005(3) -0.014(3) -0.032(3)
O8 0.057(4) 0.084(4) 0.057(4) -0.032(3) 0.005(3) -0.033(3)
C1 0.035(4) 0.055(5) 0.048(5) 0.002(4) -0.020(4) -0.012(4)
C2 0.038(4) 0.065(5) 0.040(4) -0.017(4) -0.010(4) -0.026(4)
C3 0.030(4) 0.048(5) 0.047(4) -0.007(4) -0.014(3) -0.006(4)
C4 0.038(5) 0.070(6) 0.050(5) -0.003(5) -0.017(4) -0.013(4)
C5 0.038(4) 0.070(6) 0.036(4) -0.008(4) -0.013(4) -0.023(4)
C6 0.031(4) 0.065(5) 0.038(4) -0.014(4) -0.002(3) -0.020(4)
C7 0.034(4) 0.058(5) 0.047(5) -0.006(4) -0.008(4) -0.018(4)
C8 0.045(5) 0.052(5) 0.032(4) -0.004(4) -0.003(3) -0.012(4)
C9 0.041(4) 0.050(5) 0.037(4) -0.009(4) -0.010(3) -0.005(4)
C10 0.046(5) 0.067(6) 0.053(5) -0.001(4) -0.008(4) -0.014(4)
C11 0.053(5) 0.093(7) 0.036(5) -0.003(5) -0.014(4) -0.007(5)
C12 0.044(5) 0.068(5) 0.044(5) -0.012(4) -0.011(4) -0.007(4)
C13 0.043(5) 0.064(6) 0.047(5) -0.001(4) -0.010(4) -0.015(4)
C14 0.046(5) 0.068(6) 0.030(4) 0.001(4) -0.006(3) -0.020(4)
C15 0.043(5) 0.042(5) 0.049(5) -0.006(4) -0.011(4) -0.011(4)
C16 0.038(4) 0.047(5) 0.044(4) 0.001(4) -0.009(3) -0.015(3)
C17 0.045(5) 0.054(5) 0.049(5) -0.013(4) -0.005(4) -0.020(4)
C18 0.048(5) 0.061(6) 0.065(6) -0.007(4) -0.020(4) -0.026(4)
C19 0.044(5) 0.050(5) 0.061(5) 0.002(4) -0.004(4) -0.020(4)
C20 0.053(5) 0.066(6) 0.040(5) -0.004(4) -0.010(4) -0.014(4)
C21 0.043(5) 0.065(5) 0.043(5) -0.008(4) -0.016(4) -0.025(4)

loop_
_atom_type_symbol
_atom_type_description
_atom_type_scat_dispersion_real
_atom_type_scat_dispersion_imag
_atom_type_scat_source
C C 0.0033 0.0016 'International Tables Vol C Tables 4.2.6.8 and 6.1.1.4'
H H 0.0000 0.0000 'International Tables Vol C Tables 4.2.6.8 and 6.1.1.4'
O O 0.0106 0.0060 'International Tables Vol C Tables 4.2.6.8 and 6.1.1.4'
Br Br -0.2901 2.4595 'International Tables Vol C Tables 4.2.6.8 and 6.1.1.4'

loop_
_geom_angle_atom_site_label_1
_geom_angle_atom_site_label_2
_geom_angle_atom_site_label_3
_geom_angle
_geom_angle_site_symmetry_1
_geom_angle_site_symmetry_3
_geom_angle_publ_flag
C7 O1 C1 110.7(5) . . ?
C8 O2 C2 116.7(5) . . ?
C7 O3 C3 110.6(6) . . ?
C4 O4 H4A 109.5 . . ?
C7 O5 C5 111.5(5) . . ?
C15 O6 C6 117.1(6) . . ?
O1 C1 C2 110.8(6) . . ?
O1 C1 C6 106.5(6) . . ?
C2 C1 C6 110.1(6) . . ?
O1 C1 H1 111(4) . . ?
C2 C1 H1 110(4) . . ?
C6 C1 H1 109(4) . . ?
O2 C2 C3 109.2(5) . . ?
O2 C2 C1 108.1(6) . . ?
C3 C2 C1 108.7(6) . . ?
O2 C2 H2 108(3) . . ?
C3 C2 H2 112(3) . . ?
C1 C2 H2 111(3) . . ?
O3 C3 C2 111.3(6) . . ?
O3 C3 C4 108.1(6) . . ?
C2 C3 C4 107.6(6) . . ?
O3 C3 H3 111(3) . . ?
C2 C3 H3 110(3) . . ?
C4 C3 H3 109(3) . . ?
O4 C4 C5 115.6(7) . . ?
O4 C4 C3 108.0(6) . . ?
C5 C4 C3 107.0(6) . . ?
O4 C4 H4 109(5) . . ?
C5 C4 H4 106(5) . . ?
C3 C4 H4 112(5) . . ?
O5 C5 C4 106.3(6) . . ?
O5 C5 C6 106.9(6) . . ?
C4 C5 C6 114.6(7) . . ?
O5 C5 H5 106(5) . . ?
C4 C5 H5 110(5) . . ?
C6 C5 H5 113(5) . . ?
O6 C6 C5 112.3(6) . . ?
O6 C6 C1 105.8(6) . . ?
C5 C6 C1 106.1(6) . . ?
O6 C6 H6 111(3) . . ?
C5 C6 H6 111(3) . . ?
C1 C6 H6 110(3) . . ?
O3 C7 O5 111.8(6) . . ?
O3 C7 O1 110.8(6) . . ?
O5 C7 O1 110.5(6) . . ?
O3 C7 H7 103(3) . . ?
O5 C7 H7 108(3) . . ?
O1 C7 H7 112(3) . . ?
O7 C8 O2 123.6(7) . . ?
O7 C8 C9 124.3(6) . . ?
O2 C8 C9 112.2(6) . . ?
C14 C9 C10 119.2(7) . . ?
C14 C9 C8 121.4(6) . . ?
C10 C9 C8 119.4(7) . . ?
C11 C10 C9 120.2(8) . . ?
C11 C10 H10 120(5) . . ?
C9 C10 H10 119(5) . . ?
C12 C11 C10 119.3(8) . . ?
C12 C11 H11 120(4) . . ?
C10 C11 H11 120(4) . . ?
C11 C12 C13 122.2(7) . . ?
C11 C12 Br1 119.5(6) . . ?
C13 C12 Br1 118.3(6) . . ?
C12 C13 C14 118.7(7) . . ?
C12 C13 H13 115(4) . . ?
C14 C13 H13 126(4) . . ?
C13 C14 C9 120.4(7) . . ?
C13 C14 H14 115(4) . . ?
C9 C14 H14 125(4) . . ?
O8 C15 O6 123.4(7) . . ?
O8 C15 C16 124.7(7) . . ?
O6 C15 C16 111.9(7) . . ?
C21 C16 C17 119.7(7) . . ?
C21 C16 C15 122.0(7) . . ?
C17 C16 C15 118.2(7) . . ?
C18 C17 C16 119.1(8) . . ?
C18 C17 H17 118(4) . . ?
C16 C17 H17 123(4) . . ?
C19 C18 C17 120.2(7) . . ?
C19 C18 H18 119(4) . . ?
C17 C18 H18 121(4) . . ?
C18 C19 C20 120.3(8) . . ?
C18 C19 Br2 119.7(6) . . ?
C20 C19 Br2 119.9(7) . . ?
C21 C20 C19 119.9(8) . . ?
C21 C20 H20 119(5) . . ?
C19 C20 H20 121(5) . . ?
C20 C21 C16 120.8(7) . . ?
C20 C21 H21 118(3) . . ?
C16 C21 H21 121(3) . . ?

loop_
_geom_bond_atom_site_label_1
_geom_bond_atom_site_label_2
_geom_bond_distance
_geom_bond_site_symmetry_2
_geom_bond_publ_flag
Br1 C12 1.897(7) . ?
Br2 C19 1.881(8) . ?
O1 C7 1.413(8) . ?
O1 C1 1.442(9) . ?
O2 C8 1.349(8) . ?
O2 C2 1.462(7) . ?
O3 C7 1.394(9) . ?
O3 C3 1.433(8) . ?
O4 C4 1.405(9) . ?
O4 H4A 0.8200 . ?
O5 C7 1.404(8) . ?
O5 C5 1.439(8) . ?
O6 C15 1.342(8) . ?
O6 C6 1.439(8) . ?
O7 C8 1.191(8) . ?
O8 C15 1.206(9) . ?
C1 C2 1.504(11) . ?
C1 C6 1.528(9) . ?
C1 H1 0.86(6) . ?
C2 C3 1.499(10) . ?
C2 H2 1.01(5) . ?
C3 C4 1.536(10) . ?
C3 H3 1.08(6) . ?
C4 C5 1.525(12) . ?
C4 H4 0.86(6) . ?
C5 C6 1.526(11) . ?
C5 H5 0.85(8) . ?
C6 H6 1.01(6) . ?
C7 H7 1.02(6) . ?
C8 C9 1.478(10) . ?
C9 C14 1.393(10) . ?
C9 C10 1.394(10) . ?
C10 C11 1.380(11) . ?
C10 H10 0.91(8) . ?
C11 C12 1.362(11) . ?
C11 H11 0.87(6) . ?
C12 C13 1.377(10) . ?
C13 C14 1.382(10) . ?
C13 H13 0.97(7) . ?
C14 H14 0.96(7) . ?
C15 C16 1.477(10) . ?
C16 C21 1.386(10) . ?
C16 C17 1.394(9) . ?
C17 C18 1.393(11) . ?
C17 H17 0.97(6) . ?
C18 C19 1.373(11) . ?
C18 H18 0.91(7) . ?
C19 C20 1.384(11) . ?
C20 C21 1.363(11) . ?
C20 H20 0.90(8) . ?
C21 H21 0.94(6) . ?

loop_
_geom_hbond_atom_site_label_D
_geom_hbond_atom_site_label_H
_geom_hbond_atom_site_label_A
_geom_hbond_distance_DH
_geom_hbond_distance_HA
_geom_hbond_distance_DA
_geom_hbond_angle_DHA
_geom_hbond_site_symmetry_A
O4 H4A O1 0.82 2.07 2.867(7) 163.0 1_655
C20 H20 Br1 0.90(8) 2.96(8) 3.724(9) 144(6) 2_676
C17 H17 O5 0.97(6) 2.78(6) 3.362(9) 119(4) 2_777
C18 H18 O3 0.91(7) 2.67(7) 3.479(10) 148(5) 1_665
C14 H14 O4 0.96(7) 2.39(7) 3.264(10) 151(5) 1_455
C7 H7 O8 1.02(6) 2.58(6) 3.250(10) 123(4) 2_677
C7 H7 O3 1.02(6) 2.65(6) 3.441(9) 134(4) 2_667
C6 H6 O5 1.01(6) 2.47(7) 3.480(10) 175(5) 2_677
C5 H5 O8 0.85(8) 2.55(8) 3.322(9) 152(6) 2_777

loop_
_geom_torsion_atom_site_label_1
_geom_torsion_atom_site_label_2
_geom_torsion_atom_site_label_3
_geom_torsion_atom_site_label_4
_geom_torsion
_geom_torsion_site_symmetry_1
_geom_torsion_site_symmetry_2
_geom_torsion_site_symmetry_3
_geom_torsion_site_symmetry_4
_geom_torsion_publ_flag
C7 O1 C1 C2 57.0(7) . . . . ?
C7 O1 C1 C6 -62.8(8) . . . . ?
C8 O2 C2 C3 -140.4(7) . . . . ?
C8 O2 C2 C1 101.5(7) . . . . ?
O1 C1 C2 O2 67.0(7) . . . . ?
C6 C1 C2 O2 -175.4(5) . . . . ?
O1 C1 C2 C3 -51.4(7) . . . . ?
C6 C1 C2 C3 66.2(7) . . . . ?
C7 O3 C3 C2 -58.1(7) . . . . ?
C7 O3 C3 C4 59.9(7) . . . . ?
O2 C2 C3 O3 -65.8(8) . . . . ?
C1 C2 C3 O3 51.9(7) . . . . ?
O2 C2 C3 C4 175.9(6) . . . . ?
C1 C2 C3 C4 -66.3(7) . . . . ?
O3 C3 C4 O4 175.2(6) . . . . ?
C2 C3 C4 O4 -64.4(9) . . . . ?
O3 C3 C4 C5 -59.8(8) . . . . ?
C2 C3 C4 C5 60.6(8) . . . . ?
C7 O5 C5 C4 -61.3(7) . . . . ?
C7 O5 C5 C6 61.5(8) . . . . ?
O4 C4 C5 O5 179.8(6) . . . . ?
C3 C4 C5 O5 59.6(7) . . . . ?
O4 C4 C5 C6 62.0(8) . . . . ?
C3 C4 C5 C6 -58.2(8) . . . . ?
C15 O6 C6 C5 -80.8(8) . . . . ?
C15 O6 C6 C1 163.9(6) . . . . ?
O5 C5 C6 O6 -176.4(5) . . . . ?
C4 C5 C6 O6 -58.9(8) . . . . ?
O5 C5 C6 C1 -61.3(8) . . . . ?
C4 C5 C6 C1 56.2(8) . . . . ?
O1 C1 C6 O6 -178.4(6) . . . . ?
C2 C1 C6 O6 61.4(8) . . . . ?
O1 C1 C6 C5 62.1(8) . . . . ?
C2 C1 C6 C5 -58.1(8) . . . . ?
C3 O3 C7 O5 -61.0(7) . . . . ?
C3 O3 C7 O1 62.8(6) . . . . ?
C5 O5 C7 O3 62.5(8) . . . . ?
C5 O5 C7 O1 -61.4(8) . . . . ?
C1 O1 C7 O3 -62.5(7) . . . . ?
C1 O1 C7 O5 62.0(7) . . . . ?
C2 O2 C8 O7 5.7(11) . . . . ?
C2 O2 C8 C9 -174.4(6) . . . . ?
O7 C8 C9 C14 -166.8(8) . . . . ?
O2 C8 C9 C14 13.2(10) . . . . ?
O7 C8 C9 C10 12.8(12) . . . . ?
O2 C8 C9 C10 -167.1(7) . . . . ?
C14 C9 C10 C11 -2.1(13) . . . . ?
C8 C9 C10 C11 178.2(8) . . . . ?
C9 C10 C11 C12 2.2(14) . . . . ?
C10 C11 C12 C13 -1.7(14) . . . . ?
C10 C11 C12 Br1 180.0(7) . . . . ?
C11 C12 C13 C14 1.0(13) . . . . ?
Br1 C12 C13 C14 179.4(6) . . . . ?
C12 C13 C14 C9 -0.9(13) . . . . ?
C10 C9 C14 C13 1.5(12) . . . . ?
C8 C9 C14 C13 -178.9(7) . . . . ?
C6 O6 C15 O8 -10.9(11) . . . . ?
C6 O6 C15 C16 168.5(6) . . . . ?
O8 C15 C16 C21 180.0(8) . . . . ?
O6 C15 C16 C21 0.6(10) . . . . ?
O8 C15 C16 C17 2.9(12) . . . . ?
O6 C15 C16 C17 -176.5(6) . . . . ?
C21 C16 C17 C18 -1.0(11) . . . . ?
C15 C16 C17 C18 176.1(7) . . . . ?
C16 C17 C18 C19 0.4(12) . . . . ?
C17 C18 C19 C20 0.6(12) . . . . ?
C17 C18 C19 Br2 -180.0(6) . . . . ?
C18 C19 C20 C21 -1.0(12) . . . . ?
Br2 C19 C20 C21 179.6(6) . . . . ?
C19 C20 C21 C16 0.4(12) . . . . ?
C17 C16 C21 C20 0.7(12) . . . . ?
C15 C16 C21 C20 -176.4(7) . . . . ?
